data_7709938
loop_
_publ_author_name
'Namdeo, Pavan'
'sheokand, Sonu'
'Kote, Basvaraj S.'
'Radhakrishna, Latchupatula'
'Kunchur, Harish S.'
'Saini, Prateek'
'Ramakrishnan, Srinivasan'
'Balakrishna, Maravanji Shivaramaiah'

_publ_section_title
;
 RuII complexes of 1,2,3-triazoles appended tertiary phosphines,
 [P(Ph){(o-C6H4)(1,2,3-N3C(Ph)CH}2] and [P(Ph){o-C6H4(CCH)-
 (1,2,3-N3-Ph)}2]: Highly active catalysts for transfer hydrogenation of
 carbonyl/nitro compounds and for \a--alkylation of ketones
;
_journal_name_full 'Dalton Transactions'
_journal_paper_doi 10.1039/D2DT00361A
_journal_year 2022
_chemical_formula_moiety 'C52 H42 Cl N6 O P2 Ru, Cl, H2 O'
_chemical_formula_sum 'C52 H44 Cl2 N6 O2 P2 Ru'
_chemical_formula_weight 1018.84
_space_group_crystal_system monoclinic
_space_group_IT_number 14
_space_group_name_Hall '-P 2yn'
_space_group_name_H-M_alt 'P 1 21/n 1'
_atom_sites_solution_hydrogens mixed
_audit_creation_date 2019-08-19
_audit_creation_method
;
Olex2 1.2
(compiled 2018.05.29 svn.r3508 for OlexSys, GUI svn.r5506)
;
_audit_update_record
;
2021-06-25 deposited with the CCDC.	2022-04-04 downloaded from the CCDC.
;
_cell_angle_alpha 90
_cell_angle_beta 94.5002(14)
_cell_angle_gamma 90
_cell_formula_units_Z 4
_cell_length_a 11.39402(17)
_cell_length_b 14.92031(20)
_cell_length_c 31.2242(4)
_cell_measurement_reflns_used 68681
_cell_measurement_temperature 150
_cell_measurement_theta_max 31.1480
_cell_measurement_theta_min 1.9220
_cell_volume 5291.82(13)
_computing_cell_refinement
;
CrystalClear-SM Expert 2.0 r7 (Rigaku, 2011)
;
_computing_data_collection
;
CrystalClear-SM Expert 2.0 r7 (Rigaku, 2011)
;
_computing_data_reduction 'CrystalClear-SM Expert 2.0 r7 (Rigaku, 2011)'
_computing_molecular_graphics 'Olex2 (Dolomanov et al., 2009)'
_computing_publication_material 'Olex2 (Dolomanov et al., 2009)'
_computing_structure_refinement 'ShelXL (Sheldrick, 2015)'
_computing_structure_solution 'olex2.solve (Bourhis et al., 2015)'
_diffrn_ambient_temperature 150.0
_diffrn_detector_area_resol_mean 28.5714
_diffrn_detector_type 'Rigaku Saturn724+'
_diffrn_measured_fraction_theta_full 0.999
_diffrn_measured_fraction_theta_max 0.999
_diffrn_measurement_details
;
List of Runs (angles in degrees, time in seconds):

  # Type    Start    End  Width  t~exp~   \w     \q     \k     \f   Frames
#--------------------------------------------------------------------------
  1  \w   -110.00  70.00   0.50   12.00    --  -20.00   0.00-180.00  360
  2  \w   -110.00  19.00   0.50   12.00    --  -20.00 -72.00  36.00  258
  3  \w   -110.00  19.00   0.50   12.00    --  -20.00 -72.00-180.00  258
  4  \w   -110.00  19.00   0.50   12.00    --  -20.00 -72.00 -36.00  258
  5  \w   -110.00  19.00   0.50   12.00    --  -20.00 -72.00 108.00  258
  6  \w    -58.00  70.00   0.50   12.00    --  -20.00  72.00-180.00  256
  7  \w    -59.00  58.00   0.50   12.00    --  -20.00  72.00 -36.00  234
  8  \w   -110.00  19.00   0.50   12.00    --  -20.00 -72.00-108.00  258
  9  \w    -44.00  67.50   0.50   12.00    --  -20.00  72.00  36.00  223
 10  \w    -11.00  51.00   0.50   12.00    --  -20.00  72.00 108.00  124
;
_diffrn_measurement_device 'AFC12 (Right): Kappa 3 circle'
_diffrn_measurement_device_type 'Rigaku Saturn724+ (2x2 bin mode)'
_diffrn_measurement_method 'profile data from \w-scans'
_diffrn_measurement_specimen_support 'Mitegen 50um'
_diffrn_radiation_type MoK\a
_diffrn_radiation_wavelength 0.71073
_diffrn_reflns_av_R_equivalents 0.1038
_diffrn_reflns_av_unetI/netI 0.0363
_diffrn_reflns_Laue_measured_fraction_full 0.999
_diffrn_reflns_Laue_measured_fraction_max 0.999
_diffrn_reflns_limit_h_max 13
_diffrn_reflns_limit_h_min -13
_diffrn_reflns_limit_k_max 17
_diffrn_reflns_limit_k_min -17
_diffrn_reflns_limit_l_max 37
_diffrn_reflns_limit_l_min -37
_diffrn_reflns_number 124950
_diffrn_reflns_point_group_measured_fraction_full 0.999
_diffrn_reflns_point_group_measured_fraction_max 0.999
_diffrn_reflns_theta_full 24.999
_diffrn_reflns_theta_max 24.999
_diffrn_reflns_theta_min 2.307
_exptl_absorpt_coefficient_mu 0.501
_exptl_absorpt_correction_T_max 1.00000
_exptl_absorpt_correction_T_min 0.76872
_exptl_absorpt_correction_type numerical
_exptl_absorpt_process_details
;
CrysAlisPro 1.171.39.46 (Rigaku Oxford Diffraction, 2018)
Empirical absorption correction using spherical harmonics,
 implemented in SCALE3 ABSPACK scaling algorithm.
;
_exptl_crystal_colour yellow
_exptl_crystal_colour_primary yellow
_exptl_crystal_density_diffrn 1.279
_exptl_crystal_description plate
_exptl_crystal_F_000 2088
_exptl_crystal_size_max 0.165
_exptl_crystal_size_mid 0.135
_exptl_crystal_size_min 0.095
_refine_diff_density_max 0.804
_refine_diff_density_min -0.578
_refine_diff_density_rms 0.113
_refine_ls_extinction_method none
_refine_ls_goodness_of_fit_ref 1.087
_refine_ls_hydrogen_treatment constr
_refine_ls_matrix_type full
_refine_ls_number_parameters 671
_refine_ls_number_reflns 9330
_refine_ls_number_restraints 42
_refine_ls_restrained_S_all 1.098
_refine_ls_R_factor_all 0.0575
_refine_ls_R_factor_gt 0.0505
_refine_ls_shift/su_max 0.003
_refine_ls_shift/su_mean 0.000
_refine_ls_structure_factor_coef Fsqd
_refine_ls_weighting_details 'w=1/[\s^2^(Fo^2^)+(0.0607P)^2^+9.7454P] where P=(Fo^2^+2Fc^2^)/3'
_refine_ls_weighting_scheme calc
_refine_ls_wR_factor_gt 0.1247
_refine_ls_wR_factor_ref 0.1291
_reflns_Friedel_coverage 0.000
_reflns_number_gt 8317
_reflns_number_total 9330
_reflns_threshold_expression 'I > 2\s(I)'
_cod_data_source_file d2dt00361a2.cif
_cod_data_source_block compound-4_sq
_cod_database_code 7709938
_shelx_shelxl_version_number 2014/7
_shelx_space_group_comment
;
The symmetry employed for this shelxl refinement is uniquely defined
by the following loop, which should always be used as a source of
symmetry information in preference to the above space-group names.
They are only intended as comments.
;
_shelx_estimated_absorpt_t_max 0.954
_shelx_estimated_absorpt_t_min 0.922
_olex2_refinement_description
;
1. Fixed Uiso
 At 1.2 times of:
  All C(H) groups
 At 1.5 times of:
  All O(H,H) groups
2. Restrained distances
 C29-C30 \\sim C29-C34A
 with sigma of 0.02
 C29-C34 \\sim C29-C30A
 with sigma of 0.02
 C30-C31 \\sim C34A-C33A
 with sigma of 0.02
 C34-C33 \\sim C30A-C31A
 with sigma of 0.02
 C32-C33 \\sim C32A-C31A
 with sigma of 0.02
 C32-C31 \\sim C32A-C33A
 with sigma of 0.02
 C29-C33 \\sim C29-C31A
 with sigma of 0.04
 C29-C31 \\sim C29-C33A
 with sigma of 0.04
 C30-C32 \\sim C34A-C32A
 with sigma of 0.04
 C34-C32 \\sim C30A-C32A
 with sigma of 0.04
 C33-C31 \\sim C31A-C33A
 with sigma of 0.04
 C21-C22A \\sim C21-C22
 with sigma of 0.02
 C26-C25A \\sim C26-C25
 with sigma of 0.02
 C22A-C23A \\sim C22-C23
 with sigma of 0.02
 C25A-C24A \\sim C25-C24
 with sigma of 0.02
 C23A-C24A \\sim C23-C24
 with sigma of 0.02
 C21-C23A \\sim C21-C23
 with sigma of 0.04
 C26-C24A \\sim C26-C24
 with sigma of 0.04
 C22A-C24A \\sim C22-C24
 with sigma of 0.04
 C25A-C23A \\sim C25-C23
 with sigma of 0.04
3. Uiso/Uaniso restraints and constraints
Uanis(C22A) \\sim Ueq, Uanis(C22) \\sim Ueq: with sigma of 0.001 and sigma for
terminal atoms of 0.002
4. Others
 Fixed Sof: C22A(0.4) H22A(0.4) C25A(0.4) H25A(0.4) C23A(0.4) H23A(0.4)
 C24A(0.4) H24A(0.4) C30(0.6) H30(0.6) C34(0.6) H34(0.6) C32(0.6) H32(0.6)
 C33(0.6) H33(0.6) C31(0.6) H31(0.6) C30A(0.4) H30A(0.4) C31A(0.4) H31A(0.4)
 C32A(0.4) H32A(0.4) C33A(0.4) H33A(0.4) C34A(0.4) H34A(0.4) C22(0.6) H22(0.6)
 C23(0.6) H23(0.6) C24(0.6) H24(0.6) C25(0.6) H25(0.6)
5.a Free rotating group:
 O2(H2A,H2B)
5.b Rotating group:
 O1(H1A,H1B)
5.c Aromatic/amide H refined with riding coordinates:
 C40(H40), C42(H42), C51(H51), C14(H14), C48(H48), C11(H11), C52(H52),
 C39(H39), C28(H28), C38(H38), C49(H49), C50(H50), C8(H8), C43(H43), C46(H46),
 C9(H9), C36(H36), C10(H10), C16(H16), C6(H6), C37(H37), C44(H44), C45(H45),
 C2(H2), C20(H20), C19(H19), C17(H17), C18(H18), C5(H5), C3(H3), C4(H4),
 C22A(H22A), C25A(H25A), C23A(H23A), C24A(H24A), C30(H30), C34(H34), C32(H32),
 C33(H33), C31(H31), C30A(H30A), C31A(H31A), C32A(H32A), C33A(H33A), C34A(H34A),
  C22(H22), C23(H23), C24(H24), C25(H25)
;
_olex2_submission_special_instructions 'No special instructions were received'
_oxdiff_exptl_absorpt_empirical_details
;
Empirical correction (ABSPACK) includes:
- Absorption correction using spherical harmonics
- Frame scaling
- Detector area scaling
;

loop_
_space_group_symop_operation_xyz
'x, y, z'
'-x+1/2, y+1/2, -z+1/2'
'-x, -y, -z'
'x-1/2, -y-1/2, z-1/2'

loop_
_atom_site_label
_atom_site_type_symbol
_atom_site_fract_x
_atom_site_fract_y
_atom_site_fract_z
_atom_site_U_iso_or_equiv
_atom_site_adp_type
_atom_site_occupancy
_atom_site_site_symmetry_order
_atom_site_calc_flag
_atom_site_refinement_flags_posn
_atom_site_refinement_flags_adp
_atom_site_refinement_flags_occupancy
_atom_site_disorder_assembly
_atom_site_disorder_group
Ru1 Ru 0.37041(2) 0.44023(2) 0.65656(2) 0.02293(10) Uani 1 1 d . . . . .
P2 P 0.22451(8) 0.53397(6) 0.62216(3) 0.0230(2) Uani 1 1 d . . . . .
P1 P 0.36326(8) 0.32309(6) 0.61275(3) 0.0274(2) Uani 1 1 d . . . . .
N4 N 0.4957(3) 0.3685(2) 0.69499(9) 0.0271(7) Uani 1 1 d . . . . .
N1 N 0.2443(3) 0.3863(2) 0.69238(9) 0.0263(6) Uani 1 1 d . . . . .
N6 N 0.5920(3) 0.3386(2) 0.75380(10) 0.0361(8) Uani 1 1 d . . . . .
N5 N 0.5034(3) 0.3882(2) 0.73630(10) 0.0312(7) Uani 1 1 d . . . . .
N3 N 0.1102(3) 0.3919(2) 0.73558(10) 0.0273(7) Uani 1 1 d . . . . .
N2 N 0.1945(3) 0.4402(2) 0.71891(10) 0.0281(7) Uani 1 1 d . . . . .
C40 C 0.3310(3) 0.6005(2) 0.55199(12) 0.0298(8) Uani 1 1 d . . . . .
H40 H 0.3999 0.6025 0.5712 0.036 Uiso 1 1 calc R . . . .
C42 C 0.1891(3) 0.6495(3) 0.69020(12) 0.0312(8) Uani 1 1 d . . . . .
H42 H 0.1865 0.5957 0.7064 0.037 Uiso 1 1 calc R . . . .
C41 C 0.2129(3) 0.6452(2) 0.64727(12) 0.0263(8) Uani 1 1 d . . . . .
C51 C -0.1315(3) 0.5156(3) 0.63738(14) 0.0375(9) Uani 1 1 d . . . . .
H51 H -0.1934 0.5546 0.6441 0.045 Uiso 1 1 calc R . . . .
C35 C 0.2274(3) 0.5657(2) 0.56597(11) 0.0258(8) Uani 1 1 d . . . . .
C15 C 0.6182(4) 0.3425(3) 0.79975(13) 0.0402(10) Uani 1 1 d . . . . .
C14 C 0.6415(4) 0.2875(3) 0.72474(13) 0.0376(9) Uani 1 1 d . . . . .
H14 H 0.7057 0.2472 0.7296 0.045 Uiso 1 1 calc R . . . .
C47 C 0.0731(3) 0.4936(2) 0.62552(11) 0.0242(7) Uani 1 1 d . . . . .
C12 C 0.5944(3) 0.2681(2) 0.64387(12) 0.0306(8) Uani 1 1 d . . . . .
C48 C 0.0486(3) 0.4038(3) 0.61816(12) 0.0293(8) Uani 1 1 d . . . . .
H48 H 0.1099 0.3647 0.6111 0.035 Uiso 1 1 calc R . . . .
C11 C 0.6984(4) 0.2210(3) 0.63949(14) 0.0354(9) Uani 1 1 d . . . . .
H11 H 0.7551 0.2170 0.6634 0.042 Uiso 1 1 calc R . . . .
C52 C -0.0196(3) 0.5492(3) 0.63459(13) 0.0323(8) Uani 1 1 d . . . . .
H52 H -0.0056 0.6114 0.6390 0.039 Uiso 1 1 calc R . . . .
C39 C 0.3347(4) 0.6319(3) 0.51067(12) 0.0349(9) Uani 1 1 d . . . . .
H39 H 0.4057 0.6563 0.5016 0.042 Uiso 1 1 calc R . . . .
C28 C 0.1068(3) 0.3077(2) 0.72055(12) 0.0306(8) Uani 1 1 d . . . . .
H28 H 0.0547 0.2612 0.7276 0.037 Uiso 1 1 calc R . . . .
C38 C 0.2361(4) 0.6282(3) 0.48250(13) 0.0379(9) Uani 1 1 d . . . . .
H38 H 0.2393 0.6494 0.4539 0.046 Uiso 1 1 calc R . . . .
C49 C -0.0635(3) 0.3700(3) 0.62088(13) 0.0361(9) Uani 1 1 d . . . . .
H49 H -0.0782 0.3080 0.6161 0.043 Uiso 1 1 calc R . . . .
C50 C -0.1539(3) 0.4259(3) 0.63054(14) 0.0368(9) Uani 1 1 d . . . . .
H50 H -0.2310 0.4028 0.6325 0.044 Uiso 1 1 calc R . . . .
C8 C 0.5369(4) 0.2317(3) 0.57025(13) 0.0363(9) Uani 1 1 d . . . . .
H8 H 0.4814 0.2352 0.5460 0.044 Uiso 1 1 calc R . . . .
C7 C 0.5103(3) 0.2733(2) 0.60829(12) 0.0304(8) Uani 1 1 d . . . . .
C43 C 0.1692(4) 0.7304(3) 0.70972(13) 0.0368(9) Uani 1 1 d . . . . .
H43 H 0.1521 0.7320 0.7390 0.044 Uiso 1 1 calc R . . . .
C46 C 0.2158(4) 0.7244(3) 0.62442(14) 0.0391(10) Uani 1 1 d . . . . .
H46 H 0.2305 0.7231 0.5949 0.047 Uiso 1 1 calc R . . . .
C9 C 0.6400(4) 0.1857(3) 0.56648(14) 0.0394(10) Uani 1 1 d . . . . .
H9 H 0.6552 0.1580 0.5401 0.047 Uiso 1 1 calc R . . . .
C13 C 0.5784(3) 0.3062(2) 0.68614(12) 0.0305(8) Uani 1 1 d . . . . .
C36 C 0.1279(4) 0.5626(3) 0.53708(13) 0.0339(9) Uani 1 1 d . . . . .
H36 H 0.0564 0.5388 0.5459 0.041 Uiso 1 1 calc R . . . .
C10 C 0.7212(4) 0.1804(3) 0.60154(15) 0.0400(10) Uani 1 1 d . . . . .
H10 H 0.7927 0.1486 0.5995 0.048 Uiso 1 1 calc R . . . .
C27 C 0.1938(3) 0.3027(2) 0.69297(12) 0.0296(8) Uani 1 1 d . . . . .
C16 C 0.6614(4) 0.2663(3) 0.82065(15) 0.0506(12) Uani 1 1 d . . . . .
H16 H 0.6765 0.2133 0.8051 0.061 Uiso 1 1 calc R . . . .
C6 C 0.3671(4) 0.3908(3) 0.53061(12) 0.0392(10) Uani 1 1 d . . . . .
H6 H 0.4365 0.4204 0.5419 0.047 Uiso 1 1 calc R . . . .
C37 C 0.1329(4) 0.5939(3) 0.49559(13) 0.0400(10) Uani 1 1 d . . . . .
H37 H 0.0646 0.5918 0.4761 0.048 Uiso 1 1 calc R . . . .
C1 C 0.3066(4) 0.3344(3) 0.55667(13) 0.0351(9) Uani 1 1 d . . . . .
C44 C 0.1742(4) 0.8090(3) 0.68664(14) 0.0417(10) Uani 1 1 d . . . . .
H44 H 0.1615 0.8649 0.7001 0.050 Uiso 1 1 calc R . . . .
C45 C 0.1973(4) 0.8061(3) 0.64433(16) 0.0497(12) Uani 1 1 d . . . . .
H45 H 0.2009 0.8602 0.6284 0.060 Uiso 1 1 calc R . . . .
C21 C 0.2889(4) 0.2235(3) 0.63188(15) 0.0432(11) Uani 1 1 d D . . . .
C2 C 0.2046(4) 0.2925(4) 0.53907(16) 0.0545(13) Uani 1 1 d . . . . .
H2 H 0.1627 0.2527 0.5561 0.065 Uiso 1 1 calc R . . . .
C20 C 0.5982(4) 0.4203(3) 0.82132(14) 0.0469(11) Uani 1 1 d . . . . .
H20 H 0.5712 0.4724 0.8061 0.056 Uiso 1 1 calc R . . . .
C19 C 0.6177(5) 0.4220(4) 0.86573(15) 0.0544(12) Uani 1 1 d . . . . .
H19 H 0.6036 0.4753 0.8812 0.065 Uiso 1 1 calc R . . . .
C26 C 0.2232(4) 0.2243(3) 0.66783(15) 0.0466(12) Uani 1 1 d D . . . .
C17 C 0.6820(5) 0.2696(4) 0.86503(15) 0.0589(14) Uani 1 1 d . . . . .
H17 H 0.7132 0.2186 0.8801 0.071 Uiso 1 1 calc R . . . .
C18 C 0.6581(5) 0.3455(4) 0.88736(16) 0.0622(14) Uani 1 1 d . . . . .
H18 H 0.6691 0.3457 0.9178 0.075 Uiso 1 1 calc R . . . .
C5 C 0.3260(5) 0.4040(3) 0.48806(14) 0.0557(14) Uani 1 1 d . . . . .
H5 H 0.3686 0.4414 0.4702 0.067 Uiso 1 1 calc R . . . .
C3 C 0.1642(5) 0.3086(5) 0.4969(2) 0.080(2) Uani 1 1 d . . . . .
H3 H 0.0935 0.2813 0.4852 0.096 Uiso 1 1 calc R . . . .
C4 C 0.2263(6) 0.3640(5) 0.47200(17) 0.076(2) Uani 1 1 d . . . . .
H4 H 0.1985 0.3745 0.4429 0.092 Uiso 1 1 calc R . . . .
C22A C 0.3244(9) 0.1377(6) 0.6187(3) 0.030(2) Uani 0.4 1 d D U P A 1
H22A H 0.3776 0.1346 0.5968 0.036 Uiso 0.4 1 calc R . P A 1
C25A C 0.2062(13) 0.1420(7) 0.6916(4) 0.040(3) Uani 0.4 1 d D . P A 1
H25A H 0.1805 0.1441 0.7198 0.048 Uiso 0.4 1 calc R . P A 1
C23A C 0.2873(12) 0.0582(7) 0.6355(4) 0.043(3) Uani 0.4 1 d D . P A 1
H23A H 0.3021 0.0029 0.6218 0.052 Uiso 0.4 1 calc R . P A 1
C24A C 0.2282(14) 0.0598(7) 0.6724(5) 0.050(3) Uani 0.4 1 d D . P A 1
H24A H 0.2029 0.0056 0.6847 0.060 Uiso 0.4 1 calc R . P A 1
Cl1 Cl 0.53623(8) 0.49866(6) 0.62086(3) 0.0322(2) Uani 1 1 d . . . . .
Cl2 Cl 0.61093(9) 0.64605(7) 0.76333(4) 0.0481(3) Uani 1 1 d . . . . .
C29 C 0.0350(4) 0.4328(3) 0.76419(15) 0.0409(10) Uani 1 1 d D . . . .
C30 C 0.0036(6) 0.3793(4) 0.8004(2) 0.0388(16) Uani 0.6 1 d D . P B 1
H30 H 0.0333 0.3200 0.8041 0.047 Uiso 0.6 1 calc R . P B 1
C34 C -0.0054(8) 0.5162(5) 0.7614(3) 0.053(2) Uani 0.6 1 d D . P B 1
H34 H 0.0158 0.5533 0.7385 0.064 Uiso 0.6 1 calc R . P B 1
C32 C -0.1036(10) 0.5010(6) 0.8259(4) 0.059(3) Uani 0.6 1 d D . P B 1
H32 H -0.1462 0.5277 0.8476 0.071 Uiso 0.6 1 calc R . P B 1
C33 C -0.0761(15) 0.5500(7) 0.7904(4) 0.071(5) Uani 0.6 1 d D . P B 1
H33 H -0.1075 0.6086 0.7863 0.085 Uiso 0.6 1 calc R . P B 1
C31 C -0.0685(7) 0.4139(5) 0.8294(2) 0.0455(18) Uani 0.6 1 d D . P B 1
H31 H -0.0939 0.3773 0.8518 0.055 Uiso 0.6 1 calc R . P B 1
C30A C 0.0747(10) 0.5035(8) 0.7862(4) 0.054(3) Uani 0.4 1 d D . P B 2
H30A H 0.1552 0.5204 0.7873 0.065 Uiso 0.4 1 calc R . P B 2
C31A C -0.0045(13) 0.5513(10) 0.8074(5) 0.060(5) Uani 0.4 1 d D . P B 2
H31A H 0.0228 0.5954 0.8278 0.072 Uiso 0.4 1 calc R . P B 2
C32A C -0.1241(13) 0.5365(14) 0.7997(6) 0.058(5) Uani 0.4 1 d D . P B 2
H32A H -0.1780 0.5666 0.8164 0.069 Uiso 0.4 1 calc R . P B 2
C33A C -0.1649(10) 0.4787(9) 0.7681(5) 0.064(4) Uani 0.4 1 d D . P B 2
H33A H -0.2469 0.4744 0.7602 0.077 Uiso 0.4 1 calc R . P B 2
C34A C -0.0866(9) 0.4268(7) 0.7477(4) 0.048(3) Uani 0.4 1 d D . P B 2
H34A H -0.1111 0.3892 0.7242 0.058 Uiso 0.4 1 calc R . P B 2
O1 O 0.4044(2) 0.54707(16) 0.70367(8) 0.0290(6) Uani 1 1 d . . . . .
H1A H 0.3514 0.5459 0.7233 0.044 Uiso 1 1 d GR . . . .
H1B H 0.3931 0.6008 0.6914 0.044 Uiso 1 1 d GR . . . .
C22 C 0.2881(7) 0.1465(5) 0.6048(3) 0.0422(19) Uani 0.6 1 d D U P A 2
H22 H 0.3279 0.1486 0.5792 0.051 Uiso 0.6 1 calc R . P A 2
C23 C 0.2303(10) 0.0688(6) 0.6150(4) 0.062(3) Uani 0.6 1 d D . P A 2
H23 H 0.2353 0.0164 0.5980 0.074 Uiso 0.6 1 calc R . P A 2
C24 C 0.1656(11) 0.0691(5) 0.6504(4) 0.064(3) Uani 0.6 1 d D . P A 2
H24 H 0.1259 0.0160 0.6578 0.077 Uiso 0.6 1 calc R . P A 2
C25 C 0.1572(9) 0.1448(5) 0.6751(3) 0.047(3) Uani 0.6 1 d D . P A 2
H25 H 0.1061 0.1443 0.6978 0.057 Uiso 0.6 1 calc R . P A 2
O2 O 0.5310(4) 0.6865(3) 0.66645(16) 0.0815(13) Uani 1 1 d . . . . .
H2A H 0.5682 0.6485 0.6512 0.122 Uiso 1 1 d G . . . .
H2B H 0.5606 0.6781 0.6927 0.122 Uiso 1 1 d G . . . .

loop_
_atom_site_aniso_label
_atom_site_aniso_U_11
_atom_site_aniso_U_22
_atom_site_aniso_U_33
_atom_site_aniso_U_23
_atom_site_aniso_U_13
_atom_site_aniso_U_12
Ru1 0.02567(17) 0.01933(16) 0.02338(16) 0.00366(11) -0.00074(11) -0.00226(11)
P2 0.0235(5) 0.0203(4) 0.0247(5) 0.0022(3) -0.0007(4) -0.0026(4)
P1 0.0306(5) 0.0235(5) 0.0284(5) 0.0007(4) 0.0046(4) -0.0034(4)
N4 0.0302(16) 0.0230(15) 0.0275(16) 0.0071(12) -0.0014(13) -0.0023(13)
N1 0.0294(16) 0.0238(15) 0.0262(15) 0.0051(12) 0.0054(13) 0.0004(13)
N6 0.0414(19) 0.0341(18) 0.0319(17) 0.0066(14) -0.0031(15) 0.0091(15)
N5 0.0353(18) 0.0294(17) 0.0283(17) 0.0072(13) -0.0026(14) 0.0041(14)
N3 0.0296(16) 0.0218(15) 0.0308(16) 0.0019(13) 0.0047(13) 0.0005(13)
N2 0.0323(17) 0.0243(16) 0.0275(16) 0.0040(13) 0.0016(13) 0.0007(13)
C40 0.0289(19) 0.030(2) 0.0302(19) 0.0024(16) -0.0011(16) -0.0002(16)
C42 0.031(2) 0.028(2) 0.033(2) -0.0002(16) -0.0060(16) -0.0031(16)
C41 0.0235(18) 0.0196(17) 0.035(2) -0.0018(15) -0.0008(15) -0.0028(14)
C51 0.027(2) 0.039(2) 0.047(2) -0.0022(19) 0.0047(18) 0.0018(17)
C35 0.0312(19) 0.0199(17) 0.0256(18) 0.0023(14) -0.0025(15) 0.0017(15)
C15 0.040(2) 0.048(3) 0.032(2) 0.0107(19) -0.0022(18) 0.004(2)
C14 0.040(2) 0.034(2) 0.040(2) 0.0100(18) 0.0027(18) 0.0080(18)
C47 0.0258(18) 0.0249(18) 0.0211(17) 0.0032(14) -0.0021(14) -0.0050(15)
C12 0.036(2) 0.0197(18) 0.037(2) 0.0091(15) 0.0074(17) -0.0016(16)
C48 0.0260(19) 0.031(2) 0.0306(19) 0.0017(16) -0.0016(15) -0.0028(16)
C11 0.036(2) 0.025(2) 0.046(2) 0.0069(17) 0.0085(18) -0.0022(17)
C52 0.031(2) 0.0245(19) 0.041(2) 0.0002(16) -0.0002(17) -0.0021(16)
C39 0.036(2) 0.034(2) 0.035(2) 0.0056(17) 0.0052(17) -0.0032(17)
C28 0.036(2) 0.0210(18) 0.035(2) 0.0037(15) 0.0061(17) -0.0001(16)
C38 0.053(3) 0.034(2) 0.0261(19) 0.0056(17) -0.0030(18) -0.0054(19)
C49 0.031(2) 0.029(2) 0.046(2) 0.0038(18) -0.0039(18) -0.0065(17)
C50 0.025(2) 0.038(2) 0.046(2) 0.0071(19) -0.0020(18) -0.0096(17)
C8 0.049(2) 0.026(2) 0.034(2) 0.0054(16) 0.0101(18) 0.0015(18)
C7 0.039(2) 0.0195(18) 0.034(2) 0.0066(15) 0.0087(17) -0.0021(16)
C43 0.036(2) 0.037(2) 0.037(2) -0.0075(18) 0.0018(18) -0.0027(18)
C46 0.050(3) 0.028(2) 0.040(2) 0.0016(17) 0.0094(19) -0.0016(18)
C9 0.049(3) 0.030(2) 0.041(2) 0.0027(18) 0.016(2) 0.0005(19)
C13 0.030(2) 0.0243(19) 0.037(2) 0.0074(16) 0.0006(16) 0.0019(16)
C36 0.034(2) 0.033(2) 0.034(2) 0.0002(17) -0.0032(17) -0.0087(17)
C10 0.039(2) 0.024(2) 0.059(3) 0.0069(19) 0.016(2) 0.0002(17)
C27 0.036(2) 0.0221(18) 0.0318(19) 0.0038(15) 0.0078(16) -0.0033(16)
C16 0.061(3) 0.046(3) 0.042(2) 0.016(2) -0.011(2) -0.001(2)
C6 0.050(3) 0.038(2) 0.029(2) -0.0026(17) 0.0022(18) 0.012(2)
C37 0.044(2) 0.041(2) 0.033(2) 0.0067(18) -0.0099(18) -0.011(2)
C1 0.036(2) 0.036(2) 0.033(2) -0.0112(17) 0.0037(17) 0.0028(18)
C44 0.046(2) 0.027(2) 0.052(3) -0.0092(19) 0.007(2) -0.0022(18)
C45 0.069(3) 0.025(2) 0.057(3) 0.004(2) 0.016(2) -0.002(2)
C21 0.052(3) 0.024(2) 0.056(3) -0.0037(19) 0.022(2) -0.0081(19)
C2 0.041(3) 0.069(3) 0.054(3) -0.031(3) 0.002(2) -0.001(2)
C20 0.052(3) 0.051(3) 0.036(2) 0.006(2) -0.006(2) 0.005(2)
C19 0.064(3) 0.061(3) 0.038(2) -0.004(2) -0.004(2) 0.001(3)
C26 0.063(3) 0.022(2) 0.060(3) -0.0034(19) 0.035(2) -0.0077(19)
C17 0.075(4) 0.058(3) 0.042(3) 0.024(2) -0.009(2) -0.003(3)
C18 0.076(4) 0.074(4) 0.035(2) 0.011(3) -0.009(2) -0.011(3)
C5 0.084(4) 0.052(3) 0.031(2) -0.005(2) 0.002(2) 0.030(3)
C3 0.054(3) 0.121(6) 0.060(4) -0.058(4) -0.022(3) 0.017(4)
C4 0.088(4) 0.105(5) 0.033(3) -0.026(3) -0.016(3) 0.044(4)
C22A 0.029(2) 0.030(2) 0.030(2) -0.0005(10) 0.0020(10) 0.0001(10)
C25A 0.050(9) 0.023(6) 0.050(8) -0.005(5) 0.010(6) -0.006(6)
C23A 0.044(7) 0.017(5) 0.070(9) -0.007(6) 0.016(6) -0.004(5)
C24A 0.071(9) 0.022(6) 0.061(9) 0.008(6) 0.026(7) -0.005(6)
Cl1 0.0259(5) 0.0323(5) 0.0380(5) 0.0092(4) 0.0002(4) -0.0027(4)
Cl2 0.0357(6) 0.0355(6) 0.0709(8) -0.0054(5) -0.0097(5) 0.0002(4)
C29 0.035(2) 0.033(2) 0.056(3) -0.010(2) 0.012(2) -0.0021(18)
C30 0.050(4) 0.026(3) 0.044(4) 0.001(3) 0.024(3) 0.001(3)
C34 0.072(6) 0.027(4) 0.067(5) 0.017(4) 0.041(5) 0.014(4)
C32 0.081(7) 0.048(5) 0.054(6) -0.003(4) 0.036(5) 0.004(5)
C33 0.086(12) 0.035(5) 0.102(11) 0.017(6) 0.066(10) 0.020(7)
C31 0.058(5) 0.034(4) 0.048(4) -0.004(3) 0.028(4) 0.000(3)
C30A 0.043(7) 0.052(8) 0.066(8) -0.022(6) -0.003(6) 0.006(6)
C31A 0.047(8) 0.058(9) 0.076(10) -0.028(8) 0.005(8) 0.013(7)
C32A 0.048(10) 0.062(12) 0.066(12) -0.032(10) 0.024(9) 0.011(8)
C33A 0.039(7) 0.072(9) 0.084(10) -0.017(8) 0.015(7) 0.003(6)
C34A 0.053(7) 0.037(6) 0.055(7) -0.017(5) 0.003(6) -0.001(5)
O1 0.0341(14) 0.0212(13) 0.0309(13) 0.0020(10) -0.0034(11) -0.0006(11)
C22 0.043(2) 0.042(2) 0.042(2) 0.0003(10) 0.0042(10) -0.0009(10)
C23 0.085(8) 0.028(5) 0.077(7) -0.011(5) 0.041(6) -0.011(5)
C24 0.099(8) 0.018(4) 0.083(7) 0.000(4) 0.045(7) -0.014(5)
C25 0.060(7) 0.029(4) 0.057(6) 0.001(4) 0.026(5) -0.013(4)
O2 0.096(3) 0.051(2) 0.093(3) 0.000(2) -0.020(3) -0.020(2)

loop_
_atom_type_symbol
_atom_type_description
_atom_type_scat_dispersion_real
_atom_type_scat_dispersion_imag
_atom_type_scat_source
C C 0.0033 0.0016 'International Tables Vol C Tables 4.2.6.8 and 6.1.1.4'
H H 0.0000 0.0000 'International Tables Vol C Tables 4.2.6.8 and 6.1.1.4'
Cl Cl 0.1484 0.1585 'International Tables Vol C Tables 4.2.6.8 and 6.1.1.4'
N N 0.0061 0.0033 'International Tables Vol C Tables 4.2.6.8 and 6.1.1.4'
O O 0.0106 0.0060 'International Tables Vol C Tables 4.2.6.8 and 6.1.1.4'
P P 0.1023 0.0942 'International Tables Vol C Tables 4.2.6.8 and 6.1.1.4'
Ru Ru -1.2594 0.8363 'International Tables Vol C Tables 4.2.6.8 and 6.1.1.4'

loop_
_geom_angle_atom_site_label_1
_geom_angle_atom_site_label_2
_geom_angle_atom_site_label_3
_geom_angle
_geom_angle_site_symmetry_1
_geom_angle_site_symmetry_3
_geom_angle_publ_flag
P2 Ru1 Cl1 97.10(3) . . ?
P1 Ru1 P2 101.27(3) . . ?
P1 Ru1 Cl1 89.54(3) . . ?
N4 Ru1 P2 171.59(9) . . ?
N4 Ru1 P1 86.61(9) . . ?
N4 Ru1 Cl1 85.77(8) . . ?
N4 Ru1 O1 84.83(11) . . ?
N1 Ru1 P2 88.98(9) . . ?
N1 Ru1 P1 91.92(9) . . ?
N1 Ru1 N4 87.83(12) . . ?
N1 Ru1 Cl1 173.34(9) . . ?
N1 Ru1 O1 90.80(11) . . ?
O1 Ru1 P2 87.44(7) . . ?
O1 Ru1 P1 170.91(7) . . ?
O1 Ru1 Cl1 86.79(7) . . ?
C41 P2 Ru1 114.23(12) . . ?
C35 P2 Ru1 121.78(12) . . ?
C35 P2 C41 100.53(16) . . ?
C35 P2 C47 103.19(16) . . ?
C47 P2 Ru1 114.17(11) . . ?
C47 P2 C41 99.90(16) . . ?
C7 P1 Ru1 111.94(13) . . ?
C1 P1 Ru1 120.80(13) . . ?
C1 P1 C7 102.68(17) . . ?
C1 P1 C21 104.4(2) . . ?
C21 P1 Ru1 115.68(14) . . ?
C21 P1 C7 98.27(18) . . ?
N5 N4 Ru1 116.0(2) . . ?
N5 N4 C13 110.8(3) . . ?
C13 N4 Ru1 133.1(2) . . ?
N2 N1 Ru1 117.3(2) . . ?
N2 N1 C27 110.2(3) . . ?
C27 N1 Ru1 132.4(2) . . ?
N5 N6 C15 118.4(3) . . ?
N5 N6 C14 112.5(3) . . ?
C14 N6 C15 129.0(3) . . ?
N4 N5 N6 105.5(3) . . ?
N2 N3 C28 111.8(3) . . ?
N2 N3 C29 119.9(3) . . ?
C28 N3 C29 128.3(3) . . ?
N1 N2 N3 105.8(3) . . ?
C35 C40 H40 119.7 . . ?
C39 C40 H40 119.7 . . ?
C39 C40 C35 120.7(3) . . ?
C41 C42 H42 119.4 . . ?
C43 C42 H42 119.4 . . ?
C43 C42 C41 121.2(4) . . ?
C42 C41 P2 118.5(3) . . ?
C46 C41 P2 123.0(3) . . ?
C46 C41 C42 118.2(3) . . ?
C52 C51 H51 119.9 . . ?
C50 C51 H51 119.9 . . ?
C50 C51 C52 120.3(4) . . ?
C40 C35 P2 118.7(3) . . ?
C40 C35 C36 118.5(3) . . ?
C36 C35 P2 122.7(3) . . ?
C16 C15 N6 118.3(4) . . ?
C20 C15 N6 119.5(4) . . ?
C20 C15 C16 122.1(4) . . ?
N6 C14 H14 127.5 . . ?
N6 C14 C13 104.9(3) . . ?
C13 C14 H14 127.5 . . ?
C48 C47 P2 119.1(3) . . ?
C48 C47 C52 117.7(3) . . ?
C52 C47 P2 123.2(3) . . ?
C11 C12 C7 118.7(4) . . ?
C11 C12 C13 116.8(4) . . ?
C7 C12 C13 124.4(3) . . ?
C47 C48 H48 119.4 . . ?
C49 C48 C47 121.3(4) . . ?
C49 C48 H48 119.4 . . ?
C12 C11 H11 119.1 . . ?
C10 C11 C12 121.8(4) . . ?
C10 C11 H11 119.1 . . ?
C51 C52 C47 121.2(4) . . ?
C51 C52 H52 119.4 . . ?
C47 C52 H52 119.4 . . ?
C40 C39 H39 119.9 . . ?
C38 C39 C40 120.2(4) . . ?
C38 C39 H39 119.9 . . ?
N3 C28 H28 127.2 . . ?
N3 C28 C27 105.6(3) . . ?
C27 C28 H28 127.2 . . ?
C39 C38 H38 120.0 . . ?
C39 C38 C37 120.1(4) . . ?
C37 C38 H38 120.0 . . ?
C48 C49 H49 119.9 . . ?
C50 C49 C48 120.2(4) . . ?
C50 C49 H49 119.9 . . ?
C51 C50 C49 119.3(4) . . ?
C51 C50 H50 120.3 . . ?
C49 C50 H50 120.3 . . ?
C7 C8 H8 118.7 . . ?
C9 C8 H8 118.7 . . ?
C9 C8 C7 122.7(4) . . ?
C12 C7 P1 121.7(3) . . ?
C8 C7 P1 120.1(3) . . ?
C8 C7 C12 117.8(4) . . ?
C42 C43 H43 120.1 . . ?
C42 C43 C44 119.9(4) . . ?
C44 C43 H43 120.1 . . ?
C41 C46 H46 119.7 . . ?
C41 C46 C45 120.5(4) . . ?
C45 C46 H46 119.7 . . ?
C8 C9 H9 120.5 . . ?
C8 C9 C10 119.1(4) . . ?
C10 C9 H9 120.5 . . ?
N4 C13 C14 106.3(3) . . ?
N4 C13 C12 125.7(3) . . ?
C14 C13 C12 128.0(4) . . ?
C35 C36 H36 119.8 . . ?
C37 C36 C35 120.3(4) . . ?
C37 C36 H36 119.8 . . ?
C11 C10 C9 119.9(4) . . ?
C11 C10 H10 120.0 . . ?
C9 C10 H10 120.0 . . ?
N1 C27 C26 127.3(3) . . ?
C28 C27 N1 106.5(3) . . ?
C28 C27 C26 126.2(3) . . ?
C15 C16 H16 121.1 . . ?
C15 C16 C17 117.9(5) . . ?
C17 C16 H16 121.1 . . ?
C1 C6 H6 120.0 . . ?
C5 C6 H6 120.0 . . ?
C5 C6 C1 120.0(5) . . ?
C38 C37 C36 120.2(4) . . ?
C38 C37 H37 119.9 . . ?
C36 C37 H37 119.9 . . ?
C6 C1 P1 117.6(3) . . ?
C6 C1 C2 118.5(4) . . ?
C2 C1 P1 123.9(4) . . ?
C43 C44 H44 120.1 . . ?
C45 C44 C43 119.7(4) . . ?
C45 C44 H44 120.1 . . ?
C46 C45 H45 119.8 . . ?
C44 C45 C46 120.4(4) . . ?
C44 C45 H45 119.8 . . ?
C26 C21 P1 123.0(3) . . ?
C26 C21 C22A 115.1(5) . . ?
C26 C21 C22 120.3(4) . . ?
C22A C21 P1 119.3(4) . . ?
C22 C21 P1 116.2(4) . . ?
C1 C2 H2 119.9 . . ?
C3 C2 C1 120.2(5) . . ?
C3 C2 H2 119.9 . . ?
C15 C20 H20 120.4 . . ?
C15 C20 C19 119.2(4) . . ?
C19 C20 H20 120.4 . . ?
C20 C19 H19 120.2 . . ?
C18 C19 C20 119.5(5) . . ?
C18 C19 H19 120.2 . . ?
C21 C26 C27 126.7(4) . . ?
C21 C26 C25A 120.2(6) . . ?
C21 C26 C25 116.2(5) . . ?
C25A C26 C27 110.9(6) . . ?
C25 C26 C27 115.6(5) . . ?
C16 C17 H17 119.5 . . ?
C18 C17 C16 120.9(5) . . ?
C18 C17 H17 119.5 . . ?
C19 C18 H18 119.8 . . ?
C17 C18 C19 120.3(5) . . ?
C17 C18 H18 119.8 . . ?
C6 C5 H5 119.8 . . ?
C4 C5 C6 120.4(6) . . ?
C4 C5 H5 119.8 . . ?
C2 C3 H3 120.1 . . ?
C4 C3 C2 119.9(5) . . ?
C4 C3 H3 120.1 . . ?
C5 C4 C3 121.0(5) . . ?
C5 C4 H4 119.5 . . ?
C3 C4 H4 119.5 . . ?
C21 C22A H22A 117.7 . . ?
C23A C22A C21 124.6(8) . . ?
C23A C22A H22A 117.7 . . ?
C26 C25A H25A 120.4 . . ?
C24A C25A C26 119.1(10) . . ?
C24A C25A H25A 120.4 . . ?
C22A C23A H23A 120.4 . . ?
C22A C23A C24A 119.1(10) . . ?
C24A C23A H23A 120.4 . . ?
C25A C24A H24A 120.3 . . ?
C23A C24A C25A 119.3(10) . . ?
C23A C24A H24A 120.3 . . ?
N3 C29 C30 116.7(4) . . ?
N3 C29 C34A 111.0(5) . . ?
C34 C29 N3 125.8(5) . . ?
C34 C29 C30 117.4(5) . . ?
C30A C29 N3 118.1(6) . . ?
C30A C29 C34A 121.0(7) . . ?
C29 C30 H30 119.9 . . ?
C31 C30 C29 120.3(6) . . ?
C31 C30 H30 119.9 . . ?
C29 C34 H34 119.1 . . ?
C29 C34 C33 121.8(7) . . ?
C33 C34 H34 119.1 . . ?
C33 C32 H32 120.5 . . ?
C31 C32 H32 120.5 . . ?
C31 C32 C33 119.0(8) . . ?
C34 C33 C32 121.5(9) . . ?
C34 C33 H33 119.2 . . ?
C32 C33 H33 119.2 . . ?
C30 C31 H31 120.2 . . ?
C32 C31 C30 119.7(7) . . ?
C32 C31 H31 120.2 . . ?
C29 C30A H30A 121.3 . . ?
C29 C30A C31A 117.3(11) . . ?
C31A C30A H30A 121.3 . . ?
C30A C31A H31A 119.6 . . ?
C30A C31A C32A 120.8(12) . . ?
C32A C31A H31A 119.6 . . ?
C31A C32A H32A 119.9 . . ?
C33A C32A C31A 120.1(12) . . ?
C33A C32A H32A 119.9 . . ?
C32A C33A H33A 120.2 . . ?
C32A C33A C34A 119.6(11) . . ?
C34A C33A H33A 120.2 . . ?
C29 C34A H34A 121.9 . . ?
C33A C34A C29 116.2(9) . . ?
C33A C34A H34A 121.9 . . ?
Ru1 O1 H1A 110.8 . . ?
Ru1 O1 H1B 110.8 . . ?
H1A O1 H1B 103.2 . . ?
C21 C22 H22 119.4 . . ?
C23 C22 C21 121.3(7) . . ?
C23 C22 H22 119.4 . . ?
C22 C23 H23 120.7 . . ?
C24 C23 C22 118.6(8) . . ?
C24 C23 H23 120.7 . . ?
C23 C24 H24 119.4 . . ?
C23 C24 C25 121.3(8) . . ?
C25 C24 H24 119.4 . . ?
C26 C25 H25 119.0 . . ?
C24 C25 C26 122.0(7) . . ?
C24 C25 H25 119.0 . . ?
H2A O2 H2B 104.5 . . ?

loop_
_geom_bond_atom_site_label_1
_geom_bond_atom_site_label_2
_geom_bond_distance
_geom_bond_site_symmetry_2
_geom_bond_publ_flag
Ru1 P2 2.3650(9) . ?
Ru1 P1 2.2171(10) . ?
Ru1 N4 2.087(3) . ?
Ru1 N1 2.054(3) . ?
Ru1 Cl1 2.4296(9) . ?
Ru1 O1 2.183(2) . ?
P2 C41 1.844(4) . ?
P2 C35 1.820(4) . ?
P2 C47 1.838(4) . ?
P1 C7 1.848(4) . ?
P1 C1 1.826(4) . ?
P1 C21 1.833(4) . ?
N4 N5 1.319(4) . ?
N4 C13 1.367(5) . ?
N1 N2 1.315(4) . ?
N1 C27 1.373(5) . ?
N6 N5 1.333(4) . ?
N6 C15 1.443(5) . ?
N6 C14 1.343(5) . ?
N3 N2 1.339(4) . ?
N3 C28 1.339(5) . ?
N3 C29 1.424(5) . ?
C40 H40 0.9500 . ?
C40 C35 1.391(5) . ?
C40 C39 1.376(5) . ?
C42 H42 0.9500 . ?
C42 C41 1.390(5) . ?
C42 C43 1.379(6) . ?
C41 C46 1.383(5) . ?
C51 H51 0.9500 . ?
C51 C52 1.378(5) . ?
C51 C50 1.376(6) . ?
C35 C36 1.393(5) . ?
C15 C16 1.383(6) . ?
C15 C20 1.370(6) . ?
C14 H14 0.9500 . ?
C14 C13 1.383(5) . ?
C47 C48 1.383(5) . ?
C47 C52 1.390(5) . ?
C12 C11 1.394(5) . ?
C12 C7 1.411(5) . ?
C12 C13 1.461(5) . ?
C48 H48 0.9500 . ?
C48 C49 1.382(5) . ?
C11 H11 0.9500 . ?
C11 C10 1.374(6) . ?
C52 H52 0.9500 . ?
C39 H39 0.9500 . ?
C39 C38 1.372(6) . ?
C28 H28 0.9500 . ?
C28 C27 1.365(5) . ?
C38 H38 0.9500 . ?
C38 C37 1.375(6) . ?
C49 H49 0.9500 . ?
C49 C50 1.377(6) . ?
C50 H50 0.9500 . ?
C8 H8 0.9500 . ?
C8 C7 1.395(5) . ?
C8 C9 1.373(6) . ?
C43 H43 0.9500 . ?
C43 C44 1.380(6) . ?
C46 H46 0.9500 . ?
C46 C45 1.391(6) . ?
C9 H9 0.9500 . ?
C9 C10 1.379(6) . ?
C36 H36 0.9500 . ?
C36 C37 1.383(6) . ?
C10 H10 0.9500 . ?
C27 C26 1.462(5) . ?
C16 H16 0.9500 . ?
C16 C17 1.388(7) . ?
C6 H6 0.9500 . ?
C6 C1 1.391(6) . ?
C6 C5 1.387(6) . ?
C37 H37 0.9500 . ?
C1 C2 1.394(6) . ?
C44 H44 0.9500 . ?
C44 C45 1.368(6) . ?
C45 H45 0.9500 . ?
C21 C26 1.398(6) . ?
C21 C22A 1.414(9) . ?
C21 C22 1.427(8) . ?
C2 H2 0.9500 . ?
C2 C3 1.382(8) . ?
C20 H20 0.9500 . ?
C20 C19 1.388(6) . ?
C19 H19 0.9500 . ?
C19 C18 1.387(7) . ?
C26 C25A 1.457(12) . ?
C26 C25 1.433(9) . ?
C17 H17 0.9500 . ?
C17 C18 1.368(8) . ?
C18 H18 0.9500 . ?
C5 H5 0.9500 . ?
C5 C4 1.345(9) . ?
C3 H3 0.9500 . ?
C3 C4 1.369(10) . ?
C4 H4 0.9500 . ?
C22A H22A 0.9500 . ?
C22A C23A 1.376(12) . ?
C25A H25A 0.9500 . ?
C25A C24A 1.395(13) . ?
C23A H23A 0.9500 . ?
C23A C24A 1.380(14) . ?
C24A H24A 0.9500 . ?
C29 C30 1.452(7) . ?
C29 C34 1.328(8) . ?
C29 C30A 1.320(11) . ?
C29 C34A 1.442(11) . ?
C30 H30 0.9500 . ?
C30 C31 1.370(9) . ?
C34 H34 0.9500 . ?
C34 C33 1.354(13) . ?
C32 H32 0.9500 . ?
C32 C33 1.384(12) . ?
C32 C31 1.361(11) . ?
C33 H33 0.9500 . ?
C31 H31 0.9500 . ?
C30A H30A 0.9500 . ?
C30A C31A 1.361(15) . ?
C31A H31A 0.9500 . ?
C31A C32A 1.384(15) . ?
C32A H32A 0.9500 . ?
C32A C33A 1.364(16) . ?
C33A H33A 0.9500 . ?
C33A C34A 1.373(13) . ?
C34A H34A 0.9500 . ?
O1 H1A 0.8947 . ?
O1 H1B 0.8933 . ?
C22 H22 0.9500 . ?
C22 C23 1.382(10) . ?
C23 H23 0.9500 . ?
C23 C24 1.375(11) . ?
C24 H24 0.9500 . ?
C24 C25 1.376(10) . ?
C25 H25 0.9500 . ?
O2 H2A 0.8707 . ?
O2 H2B 0.8696 . ?

loop_
_geom_torsion_atom_site_label_1
_geom_torsion_atom_site_label_2
_geom_torsion_atom_site_label_3
_geom_torsion_atom_site_label_4
_geom_torsion
_geom_torsion_site_symmetry_1
_geom_torsion_site_symmetry_2
_geom_torsion_site_symmetry_3
_geom_torsion_site_symmetry_4
_geom_torsion_publ_flag
Ru1 P2 C41 C42 -58.1(3) . . . . ?
Ru1 P2 C41 C46 128.1(3) . . . . ?
Ru1 P2 C35 C40 -50.6(3) . . . . ?
Ru1 P2 C35 C36 134.0(3) . . . . ?
Ru1 P2 C47 C48 -44.3(3) . . . . ?
Ru1 P2 C47 C52 136.6(3) . . . . ?
Ru1 P1 C7 C12 37.1(3) . . . . ?
Ru1 P1 C7 C8 -149.2(3) . . . . ?
Ru1 P1 C1 C6 62.7(3) . . . . ?
Ru1 P1 C1 C2 -114.9(4) . . . . ?
Ru1 P1 C21 C26 10.6(5) . . . . ?
Ru1 P1 C21 C22A -150.4(6) . . . . ?
Ru1 P1 C21 C22 -177.5(5) . . . . ?
Ru1 N4 N5 N6 -176.7(2) . . . . ?
Ru1 N4 C13 C14 175.8(3) . . . . ?
Ru1 N4 C13 C12 -4.3(6) . . . . ?
Ru1 N1 N2 N3 175.1(2) . . . . ?
Ru1 N1 C27 C28 -174.3(3) . . . . ?
Ru1 N1 C27 C26 3.3(6) . . . . ?
P2 C41 C46 C45 174.9(4) . . . . ?
P2 C35 C36 C37 175.0(3) . . . . ?
P2 C47 C48 C49 179.1(3) . . . . ?
P2 C47 C52 C51 -179.1(3) . . . . ?
P1 C1 C2 C3 176.4(4) . . . . ?
P1 C21 C26 C27 6.1(8) . . . . ?
P1 C21 C26 C25A -155.4(7) . . . . ?
P1 C21 C26 C25 171.6(6) . . . . ?
P1 C21 C22A C23A 170.5(10) . . . . ?
P1 C21 C22 C23 -177.2(8) . . . . ?
N1 C27 C26 C21 -15.1(8) . . . . ?
N1 C27 C26 C25A 147.8(7) . . . . ?
N1 C27 C26 C25 179.3(6) . . . . ?
N6 C15 C16 C17 -177.5(4) . . . . ?
N6 C15 C20 C19 176.6(4) . . . . ?
N6 C14 C13 N4 0.6(4) . . . . ?
N6 C14 C13 C12 -179.3(4) . . . . ?
N5 N4 C13 C14 -0.7(4) . . . . ?
N5 N4 C13 C12 179.2(3) . . . . ?
N5 N6 C15 C16 147.6(4) . . . . ?
N5 N6 C15 C20 -31.4(6) . . . . ?
N5 N6 C14 C13 -0.3(5) . . . . ?
N3 C28 C27 N1 -1.1(4) . . . . ?
N3 C28 C27 C26 -178.7(4) . . . . ?
N3 C29 C30 C31 -180.0(6) . . . . ?
N3 C29 C34 C33 -179.4(11) . . . . ?
N3 C29 C30A C31A 168.6(11) . . . . ?
N3 C29 C34A C33A -167.7(10) . . . . ?
N2 N1 C27 C28 1.7(4) . . . . ?
N2 N1 C27 C26 179.3(4) . . . . ?
N2 N3 C28 C27 0.1(4) . . . . ?
N2 N3 C29 C30 -141.2(5) . . . . ?
N2 N3 C29 C34 36.4(8) . . . . ?
N2 N3 C29 C30A -25.5(9) . . . . ?
N2 N3 C29 C34A 120.8(6) . . . . ?
C40 C35 C36 C37 -0.4(6) . . . . ?
C40 C39 C38 C37 0.7(6) . . . . ?
C42 C41 C46 C45 1.1(6) . . . . ?
C42 C43 C44 C45 0.8(6) . . . . ?
C41 P2 C35 C40 76.7(3) . . . . ?
C41 P2 C35 C36 -98.7(3) . . . . ?
C41 P2 C47 C48 -166.7(3) . . . . ?
C41 P2 C47 C52 14.3(3) . . . . ?
C41 C42 C43 C44 -0.8(6) . . . . ?
C41 C46 C45 C44 -1.1(7) . . . . ?
C35 P2 C41 C42 169.7(3) . . . . ?
C35 P2 C41 C46 -4.0(4) . . . . ?
C35 P2 C47 C48 90.0(3) . . . . ?
C35 P2 C47 C52 -89.1(3) . . . . ?
C35 C40 C39 C38 -0.9(6) . . . . ?
C35 C36 C37 C38 0.2(6) . . . . ?
C15 N6 N5 N4 -177.0(3) . . . . ?
C15 N6 C14 C13 176.2(4) . . . . ?
C15 C16 C17 C18 1.3(8) . . . . ?
C15 C20 C19 C18 0.5(8) . . . . ?
C14 N6 N5 N4 -0.1(4) . . . . ?
C14 N6 C15 C16 -28.8(7) . . . . ?
C14 N6 C15 C20 152.2(4) . . . . ?
C47 P2 C41 C42 64.2(3) . . . . ?
C47 P2 C41 C46 -109.6(3) . . . . ?
C47 P2 C35 C40 179.6(3) . . . . ?
C47 P2 C35 C36 4.2(3) . . . . ?
C47 C48 C49 C50 0.8(6) . . . . ?
C12 C11 C10 C9 0.2(6) . . . . ?
C48 C47 C52 C51 1.8(6) . . . . ?
C48 C49 C50 C51 0.1(6) . . . . ?
C11 C12 C7 P1 173.0(3) . . . . ?
C11 C12 C7 C8 -0.8(5) . . . . ?
C11 C12 C13 N4 166.2(3) . . . . ?
C11 C12 C13 C14 -13.9(6) . . . . ?
C52 C51 C50 C49 0.0(6) . . . . ?
C52 C47 C48 C49 -1.8(5) . . . . ?
C39 C40 C35 P2 -174.9(3) . . . . ?
C39 C40 C35 C36 0.7(5) . . . . ?
C39 C38 C37 C36 -0.4(7) . . . . ?
C28 N3 N2 N1 0.9(4) . . . . ?
C28 N3 C29 C30 41.7(6) . . . . ?
C28 N3 C29 C34 -140.8(7) . . . . ?
C28 N3 C29 C30A 157.3(8) . . . . ?
C28 N3 C29 C34A -56.4(7) . . . . ?
C28 C27 C26 C21 162.1(5) . . . . ?
C28 C27 C26 C25A -35.0(9) . . . . ?
C28 C27 C26 C25 -3.5(8) . . . . ?
C50 C51 C52 C47 -1.0(6) . . . . ?
C8 C9 C10 C11 -0.3(6) . . . . ?
C7 P1 C1 C6 -62.7(3) . . . . ?
C7 P1 C1 C2 119.6(4) . . . . ?
C7 P1 C21 C26 129.9(4) . . . . ?
C7 P1 C21 C22A -31.2(7) . . . . ?
C7 P1 C21 C22 -58.2(5) . . . . ?
C7 C12 C11 C10 0.4(5) . . . . ?
C7 C12 C13 N4 -16.1(6) . . . . ?
C7 C12 C13 C14 163.7(4) . . . . ?
C7 C8 C9 C10 -0.1(6) . . . . ?
C43 C42 C41 P2 -174.3(3) . . . . ?
C43 C42 C41 C46 -0.2(6) . . . . ?
C43 C44 C45 C46 0.1(7) . . . . ?
C9 C8 C7 P1 -173.2(3) . . . . ?
C9 C8 C7 C12 0.7(6) . . . . ?
C13 N4 N5 N6 0.5(4) . . . . ?
C13 C12 C11 C10 178.2(3) . . . . ?
C13 C12 C7 P1 -4.6(5) . . . . ?
C13 C12 C7 C8 -178.4(3) . . . . ?
C27 N1 N2 N3 -1.6(4) . . . . ?
C27 C26 C25A C24A 179.1(12) . . . . ?
C27 C26 C25 C24 172.4(10) . . . . ?
C16 C15 C20 C19 -2.3(7) . . . . ?
C16 C17 C18 C19 -3.0(9) . . . . ?
C6 C1 C2 C3 -1.3(7) . . . . ?
C6 C5 C4 C3 -1.1(8) . . . . ?
C1 P1 C7 C12 168.2(3) . . . . ?
C1 P1 C7 C8 -18.2(3) . . . . ?
C1 P1 C21 C26 -124.7(4) . . . . ?
C1 P1 C21 C22A 74.3(7) . . . . ?
C1 P1 C21 C22 47.2(5) . . . . ?
C1 C6 C5 C4 1.6(7) . . . . ?
C1 C2 C3 C4 1.8(8) . . . . ?
C21 P1 C7 C12 -84.9(3) . . . . ?
C21 P1 C7 C8 88.7(3) . . . . ?
C21 P1 C1 C6 -164.9(3) . . . . ?
C21 P1 C1 C2 17.5(4) . . . . ?
C21 C26 C25A C24A -16.8(17) . . . . ?
C21 C26 C25 C24 5.3(14) . . . . ?
C21 C22A C23A C24A -12(2) . . . . ?
C21 C22 C23 C24 4.9(18) . . . . ?
C2 C3 C4 C5 -0.6(9) . . . . ?
C20 C15 C16 C17 1.4(7) . . . . ?
C20 C19 C18 C17 2.1(8) . . . . ?
C26 C21 C22A C23A 7.9(15) . . . . ?
C26 C21 C22 C23 -5.1(12) . . . . ?
C26 C25A C24A C23A 13(2) . . . . ?
C5 C6 C1 P1 -178.1(3) . . . . ?
C5 C6 C1 C2 -0.4(6) . . . . ?
C22A C21 C26 C27 167.9(7) . . . . ?
C22A C21 C26 C25A 6.4(11) . . . . ?
C22A C23A C24A C25A 1(2) . . . . ?
C29 N3 N2 N1 -176.7(3) . . . . ?
C29 N3 C28 C27 177.5(4) . . . . ?
C29 C30 C31 C32 -4.9(13) . . . . ?
C29 C34 C33 C32 4(2) . . . . ?
C29 C30A C31A C32A -12(3) . . . . ?
C30 C29 C34 C33 -1.9(15) . . . . ?
C34 C29 C30 C31 2.3(10) . . . . ?
C33 C32 C31 C30 7.0(18) . . . . ?
C31 C32 C33 C34 -7(2) . . . . ?
C30A C29 C34A C33A -22.6(16) . . . . ?
C30A C31A C32A C33A -5(3) . . . . ?
C31A C32A C33A C34A 8(3) . . . . ?
C32A C33A C34A C29 5(2) . . . . ?
C34A C29 C30A C31A 25.8(18) . . . . ?
C22 C21 C26 C27 -165.5(6) . . . . ?
C22 C21 C26 C25 0.0(9) . . . . ?
C22 C23 C24 C25 0(2) . . . . ?
C23 C24 C25 C26 -6(2) . . . . ?
